data_7054709
loop_
_publ_author_name
'Pan, Mei'
'Yan, Cheng'
'Chen, Ling'
'Zhang, Lu-Yin'
'Yin, Shao-Yun'
'Zhu, Yi-Xuan'
'Wu, Kai'
'Hou, Ya-Jun'
'Su, Cheng-Yong'

_publ_section_title
;
 Photoluminescence and white-light emission in two series of heteronuclear
 Pb(ii)--Ln(iii) complexes
;
_journal_issue 5
_journal_name_full 'New J. Chem.'
_journal_page_first 3770
_journal_paper_doi 10.1039/C5NJ00168D
_journal_volume 39
_journal_year 2015
_chemical_formula_moiety 'C96 H72 N16 O18 Pb Tb2, 4(C3 H7 N O), 6(O)'
_chemical_formula_sum 'C108 H100 N20 O28 Pb Tb2'
_chemical_formula_weight 2651.10
_chemical_name_systematic
;
 ?
;
_space_group_crystal_system triclinic
_space_group_IT_number 2
_space_group_name_Hall '-P 1'
_space_group_name_H-M_alt 'P -1'
_symmetry_space_group_name_Hall '-P 1'
_symmetry_space_group_name_H-M 'P -1'
_atom_sites_solution_hydrogens mixed
_atom_sites_solution_primary iterative
_audit_creation_date 2013-07-04
_audit_creation_method
;
  Olex2 1.2
  (compiled Apr 23 2013 17:54:37, GUI svn.r4466)
;
_audit_update_record
;
2015-01-16 deposited with the CCDC.
2015-02-25 downloaded from the CCDC.
;
_cell_angle_alpha 87.730(3)
_cell_angle_beta 88.010(4)
_cell_angle_gamma 89.886(3)
_cell_formula_units_Z 1
_cell_length_a 11.7061(5)
_cell_length_b 13.0527(4)
_cell_length_c 17.9550(8)
_cell_measurement_temperature 293(2)
_cell_volume 2739.65(19)
_computing_molecular_graphics
;
O. V. Dolomanov, L. J. Bourhis, R. J. Gildea, J. A. K. Howard and H. Puschmann,
OLEX2: a complete structure solution, refinement and analysis program.
J. Appl. Cryst. (2009). 42, 339-341.
;
_computing_publication_material
;
O. V. Dolomanov, L. J. Bourhis, R. J. Gildea, J. A. K. Howard and H. Puschmann,
OLEX2: a complete structure solution, refinement and analysis program.
J. Appl. Cryst. (2009). 42, 339-341.
;
_computing_structure_refinement
;
SHELXL, G.M. Sheldrick, Acta Cryst.
(2008). A64, 112-122
;
_computing_structure_solution
;
olex2.solve (L.J. Bourhis, O.V. Dolomanov, R.J. Gildea, J.A.K. Howard,
H. Puschmann, in preparation, 2011)
;
_diffrn_ambient_temperature 293(2)
_diffrn_measured_fraction_theta_full 0.864
_diffrn_measured_fraction_theta_max 0.978
_diffrn_measurement_device_type 'multiwire proportional'
_diffrn_measurement_method 'phi and omega scans'
_diffrn_radiation_monochromator graphite
_diffrn_radiation_type CuK\a
_diffrn_radiation_wavelength 1.54178
_diffrn_reflns_av_R_equivalents 0.0329
_diffrn_reflns_av_unetI/netI 0.0462
_diffrn_reflns_Laue_measured_fraction_full 0.864
_diffrn_reflns_Laue_measured_fraction_max 0.978
_diffrn_reflns_limit_h_max 13
_diffrn_reflns_limit_h_min -13
_diffrn_reflns_limit_k_max 15
_diffrn_reflns_limit_k_min -10
_diffrn_reflns_limit_l_max 20
_diffrn_reflns_limit_l_min -20
_diffrn_reflns_number 14657
_diffrn_reflns_point_group_measured_fraction_full 0.864
_diffrn_reflns_point_group_measured_fraction_max 0.978
_diffrn_reflns_theta_full 67.679
_diffrn_reflns_theta_max 62.557
_diffrn_reflns_theta_min 3.389
_exptl_absorpt_coefficient_mu 9.890
_exptl_absorpt_correction_T_max 0.372
_exptl_absorpt_correction_T_min 0.211
_exptl_absorpt_correction_type multi-scan
_exptl_crystal_density_diffrn 1.607
_exptl_crystal_description BLOCK
_exptl_crystal_F_000 1324
_exptl_crystal_size_max 0.2
_exptl_crystal_size_mid 0.15
_exptl_crystal_size_min 0.1
_refine_diff_density_max 1.683
_refine_diff_density_min -1.117
_refine_diff_density_rms 0.130
_refine_ls_extinction_method none
_refine_ls_goodness_of_fit_ref 1.079
_refine_ls_hydrogen_treatment mixed
_refine_ls_matrix_type full
_refine_ls_number_parameters 733
_refine_ls_number_reflns 8548
_refine_ls_number_restraints 7
_refine_ls_restrained_S_all 1.082
_refine_ls_R_factor_all 0.0451
_refine_ls_R_factor_gt 0.0410
_refine_ls_shift/su_max 0.076
_refine_ls_shift/su_mean 0.001
_refine_ls_structure_factor_coef Fsqd
_refine_ls_weighting_details
;
 w=1/[\s^2^(Fo^2^)+(0.0608P)^2^+4.4657P]
 where P=(Fo^2^+2Fc^2^)/3
;
_refine_ls_weighting_scheme calc
_refine_ls_wR_factor_gt 0.1074
_refine_ls_wR_factor_ref 0.1119
_reflns_Friedel_coverage 0.000
_reflns_number_gt 7731
_reflns_number_total 8548
_reflns_threshold_expression 'I > 2\s(I)'
_cod_data_source_file c5nj00168d2.cif
_cod_data_source_block PbTb2L2
_cod_depositor_comments
;
The following automatic conversions were performed:

'_exptl_absorpt_correction_type' value 'MULTI-SCAN' changed to
'multi-scan' according to
/usr/data/users/saulius/crontab/automatic-downloads/rss-feeds/RSC/lib/dictionaries/cif_core.dic
dictionary named 'cif_core.dic' version 2.4.2 from 2011-04-26.

Automatic conversion script
Id: cif_fix_values 3008 2015-01-20 13:52:24Z robertas 

 Adding full bibliography for 7054707--7054709.cif.
;
_cod_database_code 7054709
_olex2_refinement_description
;
1. Fixed Uiso
 At 1.2 times of:
  All C(H) groups, All C(H,H) groups
 At 1.5 times of:
  All C(H,H,H) groups
2. Uiso/Uaniso restraints and constraints
O4 \\sim N2 \\sim O5: within 1.7A with sigma of 0.04 and sigma for terminal atoms of 0.08
: with sigma of 0.1 and sigma for terminal atoms of 0.2
3.a Secondary CH2 refined with riding coordinates:
 C7(H7A,H7B), C22(H22A,H22B), C29(H29A,H29B), C35(H35A,H35B)
3.b Aromatic/amide H refined with riding coordinates:
 C1F(H1F), C1G(H1G), C1I(H1I), C1J(H1J), C17(H17), C34(H34), C36(H36),
 C39(H39), C40(H40), C42(H42), C50(H50), C53(H53), C62(H62), C64(H64), C12(H12),
  C11(H11)
3.c Idealised Me refined as rotating group:
 C8(H8A,H8B,H8C), C9(H9A,H9B,H9C), C4(H4A,H4B,H4C), C5(H5A,H5B,H5C)
;
_shelx_space_group_comment
;
The symmetry employed for this shelxl refinement is uniquely defined
by the following loop, which should always be used as a source of
symmetry information in preference to the above space-group names.
They are only intended as comments.
;
_shelxl_version_number 2013-2

loop_
_space_group_symop_operation_xyz
'x, y, z'
'-x, -y, -z'

loop_
_atom_site_label
_atom_site_type_symbol
_atom_site_fract_x
_atom_site_fract_y
_atom_site_fract_z
_atom_site_U_iso_or_equiv
_atom_site_adp_type
_atom_site_occupancy
_atom_site_site_symmetry_order
_atom_site_calc_flag
_atom_site_refinement_flags_posn
_atom_site_refinement_flags_adp
_atom_site_refinement_flags_occupancy
C1 C -0.0788(5) 1.2823(4) 1.5141(3) 0.0299(12) Uani 1 1 d . . .
C1A C -0.2224(5) 1.4289(4) 1.8528(3) 0.0301(12) Uani 1 1 d . . .
C1B C -0.2528(5) 0.9752(4) 1.8438(3) 0.0312(12) Uani 1 1 d . . .
C1C C -0.1893(6) 1.3920(5) 1.4367(4) 0.0405(14) Uani 1 1 d . . .
C1D C 0.3985(5) 0.9038(4) 1.5461(3) 0.0274(11) Uani 1 1 d . . .
C1E C -0.3189(5) 1.0291(4) 1.7923(3) 0.0319(12) Uani 1 1 d . . .
C1F C -0.1244(6) 1.3202(5) 1.7677(4) 0.0464(17) Uani 1 1 d . . .
H1F H -0.1135 1.2552 1.7493 0.056 Uiso 1 1 calc R U .
C1G C -0.1551(6) 1.5087(5) 1.8256(4) 0.0471(17) Uani 1 1 d . . .
H1G H -0.1641 1.5731 1.8454 0.056 Uiso 1 1 calc R U .
C1I C -0.0742(6) 1.4944(5) 1.7691(4) 0.0474(17) Uani 1 1 d . . .
H1I H -0.0309 1.5500 1.7504 0.057 Uiso 1 1 calc R U .
C1J C -0.2084(6) 1.3345(5) 1.8224(4) 0.0423(15) Uani 1 1 d . . .
H1J H -0.2556 1.2802 1.8385 0.051 Uiso 1 1 calc R U .
C2 C 0.4152(5) 0.6605(4) 1.8242(3) 0.0307(12) Uani 1 1 d . . .
C3 C -0.1186(5) 1.4575(4) 1.5509(4) 0.0367(13) Uani 1 1 d . . .
C6 C 0.0292(4) 1.2269(4) 1.6029(3) 0.0246(11) Uani 1 1 d . . .
C7 C -0.1560(5) 0.9042(4) 1.8217(3) 0.0331(12) Uani 1 1 d . . .
H7A H -0.0844 0.9331 1.8366 0.040 Uiso 1 1 calc R U .
H7B H -0.1665 0.8388 1.8486 0.040 Uiso 1 1 calc R U .
C10 C -0.4025(5) 1.0969(4) 1.8166(3) 0.0321(12) Uani 1 1 d . . .
C13 C 0.4213(5) 0.9329(4) 1.6833(3) 0.0306(12) Uani 1 1 d . . .
C14 C 0.4195(5) 0.5664(4) 1.8744(3) 0.0274(11) Uani 1 1 d . . .
C15 C -0.1397(6) 1.2972(5) 1.4500(4) 0.0378(14) Uani 1 1 d . . .
C16 C 0.3091(5) 0.9194(4) 1.4977(3) 0.0262(11) Uani 1 1 d . . .
C17 C -0.3569(6) 1.0555(5) 1.9433(3) 0.0397(14) Uani 1 1 d . . .
H17 H -0.3699 1.0639 1.9941 0.048 Uiso 1 1 calc R U .
C18 C 0.2449(4) 0.9619(4) 1.6063(3) 0.0243(10) Uani 1 1 d . . .
C19 C -0.3152(5) 1.4461(4) 1.9118(3) 0.0303(12) Uani 1 1 d . . .
C21 C -0.0892(4) 0.9420(4) 1.6873(3) 0.0256(11) Uani 1 1 d . . .
C22 C 0.1101(5) 1.1597(4) 1.6457(3) 0.0287(11) Uani 1 1 d . . .
H22A H 0.1858 1.1645 1.6222 0.034 Uiso 1 1 calc R U .
H22B H 0.1146 1.1834 1.6961 0.034 Uiso 1 1 calc R U .
C23 C -0.4212(5) 1.1115(4) 1.8923(3) 0.0321(12) Uani 1 1 d . . .
C24 C -0.0566(5) 1.3998(4) 1.7399(3) 0.0311(12) Uani 1 1 d . . .
C25 C -0.1730(5) 0.8224(4) 1.6304(3) 0.0299(12) Uani 1 1 d . . .
C26 C 0.3826(5) 0.6543(5) 1.7513(3) 0.0334(12) Uani 1 1 d . . .
C27 C 0.3244(6) 0.8960(5) 1.4232(3) 0.0356(13) Uani 1 1 d . . .
C28 C -0.1789(5) 1.4705(5) 1.4868(4) 0.0406(15) Uani 1 1 d . . .
C29 C 0.1667(5) 0.9845(4) 1.6711(3) 0.0278(11) Uani 1 1 d . . .
H29A H 0.1356 0.9208 1.6927 0.033 Uiso 1 1 calc R U .
H29B H 0.2097 1.0169 1.7089 0.033 Uiso 1 1 calc R U .
C30 C -0.5014(5) 1.1931(4) 1.9184(3) 0.0335(13) Uani 1 1 d . . .
C31 C -0.2045(5) 0.8097(4) 1.7061(3) 0.0306(12) Uani 1 1 d . . .
C32 C 0.5042(5) 0.8640(4) 1.5236(4) 0.0352(13) Uani 1 1 d . . .
C33 C -0.0676(5) 1.3627(4) 1.5633(3) 0.0294(12) Uani 1 1 d . . .
C34 C -0.2747(6) 0.9883(5) 1.9198(3) 0.0425(15) Uani 1 1 d . . .
H34 H -0.2330 0.9510 1.9547 0.051 Uiso 1 1 calc R U .
C35 C 0.0383(5) 1.3848(4) 1.6816(3) 0.0326(12) Uani 1 1 d . . .
H35A H 0.0646 1.4514 1.6623 0.039 Uiso 1 1 calc R U .
H35B H 0.1021 1.3504 1.7050 0.039 Uiso 1 1 calc R U .
C36 C 0.4281(6) 0.8562(5) 1.4003(4) 0.0419(15) Uani 1 1 d . . .
H36 H 0.4394 0.8390 1.3508 0.050 Uiso 1 1 calc R U .
C37 C 0.3822(6) 0.7422(4) 1.7048(3) 0.0342(13) Uani 1 1 d . . .
C39 C 0.4435(8) 0.7539(5) 1.8504(4) 0.054(2) Uani 1 1 d . . .
H39 H 0.4646 0.7588 1.8996 0.065 Uiso 1 1 calc R U .
C40 C 0.5168(5) 0.8410(5) 1.4496(4) 0.0415(15) Uani 1 1 d . . .
H40 H 0.5861 0.8148 1.4320 0.050 Uiso 1 1 calc R U .
C41 C 0.4125(5) 0.8362(4) 1.7314(3) 0.0288(11) Uani 1 1 d . . .
C42 C -0.2156(5) 0.7567(4) 1.5796(4) 0.0361(13) Uani 1 1 d . . .
H42 H -0.1953 0.7634 1.5291 0.043 Uiso 1 1 calc R U .
C45 C -0.0246(6) 1.0378(5) 1.7020(3) 0.0314(13) Uani 1 1 d . . .
C50 C -0.2781(6) 0.7331(5) 1.7339(4) 0.0438(15) Uani 1 1 d . . .
H50 H -0.2979 0.7251 1.7844 0.053 Uiso 1 1 calc R U .
C53 C 0.4409(8) 0.8408(5) 1.8041(4) 0.0518(19) Uani 1 1 d . . .
H53 H 0.4590 0.9039 1.8229 0.062 Uiso 1 1 calc R U .
C62 C -0.3197(6) 0.6702(5) 1.6821(4) 0.0485(17) Uani 1 1 d . . .
H62 H -0.3702 0.6183 1.6981 0.058 Uiso 1 1 calc R U .
C64 C -0.2898(5) 0.6805(5) 1.6069(4) 0.0426(15) Uani 1 1 d . . .
H64 H -0.3202 0.6354 1.5741 0.051 Uiso 1 1 calc R U .
N1H N -0.1483(4) 0.8869(3) 1.7420(3) 0.0295(10) Uani 1 1 d . . .
N2 N -0.2062(17) 1.7166(14) 1.9957(10) 0.165(6) Uiso 1 1 d . U .
N4 N 0.3567(4) 0.9327(3) 1.6149(2) 0.0257(9) Uani 1 1 d . . .
N5 N 0.2138(4) 0.9567(3) 1.5368(2) 0.0259(9) Uani 1 1 d . . .
N8 N -0.0170(4) 1.1975(3) 1.5407(3) 0.0296(10) Uani 1 1 d . . .
N9 N 0.0018(4) 1.3244(3) 1.6193(2) 0.0269(9) Uani 1 1 d . . .
N11 N -0.1006(4) 0.9064(3) 1.6205(2) 0.0282(10) Uani 1 1 d . . .
N12 N 0.0721(4) 1.0524(3) 1.6486(2) 0.0242(9) Uani 1 1 d . . .
O1 O 0.3763(4) 0.4836(3) 1.8556(2) 0.0364(9) Uani 1 1 d . . .
O2 O -0.2231(4) 1.6630(4) 2.0627(3) 0.0526(12) Uani 1 1 d . . .
O3 O 0.4665(3) 0.5721(3) 1.9366(2) 0.0303(8) Uani 1 1 d . . .
O4 O -0.2987(6) 1.7275(4) 1.9386(3) 0.0743(18) Uani 1 1 d . U .
O5 O -0.1122(18) 1.7602(15) 1.9976(11) 0.224(7) Uiso 1 1 d . U .
O6 O -0.4023(3) 1.3907(3) 1.9097(2) 0.0326(9) Uani 1 1 d . . .
O7 O -0.4994(5) 1.2152(3) 1.9859(2) 0.0468(12) Uani 1 1 d . . .
O8 O -0.2982(4) 1.5151(3) 1.9571(2) 0.0377(9) Uani 1 1 d . . .
O9 O -0.5650(4) 1.2405(3) 1.8736(2) 0.0361(9) Uani 1 1 d . . .
Tb2 Tb -0.41291(3) 1.61869(2) 2.03264(2) 0.02461(11) Uani 1 1 d . . .
Pb1 Pb 0.0000 1.0000 1.5000 0.02085(10) Uani 1 2 d S . P
C8 C 0.1087(15) 0.5862(12) 1.9209(9) 0.132(5) Uiso 1 1 d . . .
H8A H 0.1805 0.5517 1.9268 0.198 Uiso 1 1 calc R U .
H8B H 0.0710 0.5598 1.8791 0.198 Uiso 1 1 calc R U .
H8C H 0.0615 0.5750 1.9653 0.198 Uiso 1 1 calc R U .
C9 C 0.1647(19) 0.7678(16) 1.9688(11) 0.169(8) Uiso 1 1 d . . .
H9A H 0.1413 0.7400 2.0172 0.254 Uiso 1 1 calc R U .
H9B H 0.1291 0.8333 1.9604 0.254 Uiso 1 1 calc R U .
H9C H 0.2463 0.7757 1.9662 0.254 Uiso 1 1 calc R U .
C12 C 0.1030(10) 0.7326(9) 1.8395(6) 0.086(3) Uiso 1 1 d . . .
H12 H 0.0731 0.6889 1.8054 0.103 Uiso 1 1 calc R U .
N10 N 0.1283(9) 0.6938(8) 1.9083(6) 0.094(3) Uiso 1 1 d . . .
O11 O 0.1182(10) 0.8245(8) 1.8200(6) 0.130(3) Uiso 1 1 d . . .
C4 C 0.5533(8) 1.3842(6) 1.7196(4) 0.060(2) Uani 1 1 d . . .
H4A H 0.6233 1.3545 1.7012 0.090 Uiso 1 1 calc R U .
H4B H 0.5243 1.3440 1.7621 0.090 Uiso 1 1 calc R U .
H4C H 0.5673 1.4530 1.7340 0.090 Uiso 1 1 calc R U .
C5 C 0.5036(7) 1.4306(7) 1.5894(4) 0.062(2) Uani 1 1 d . . .
H5A H 0.4966 1.5038 1.5902 0.093 Uiso 1 1 calc R U .
H5B H 0.4546 1.4050 1.5526 0.093 Uiso 1 1 calc R U .
H5C H 0.5814 1.4126 1.5772 0.093 Uiso 1 1 calc R U .
C11 C 0.3670(7) 1.3473(5) 1.6739(4) 0.0515(18) Uani 1 1 d . . .
H11 H 0.3484 1.3216 1.7218 0.062 Uiso 1 1 calc R U .
N1 N 0.4707(5) 1.3858(4) 1.6620(3) 0.0448(13) Uani 1 1 d . . .
O10 O 0.2924(4) 1.3425(4) 1.6269(4) 0.0626(14) Uani 1 1 d . . .
O12 O -0.7090(7) 1.1211(6) 1.7968(4) 0.097(2) Uani 1 1 d . . .
H45A H 0.011(6) 1.039(5) 1.755(4) 0.038(17) Uiso 1 1 d . . .
H27 H 0.267(6) 0.908(4) 1.396(4) 0.024(15) Uiso 1 1 d . . .
H1C H -0.225(5) 1.406(4) 1.387(3) 0.021(13) Uiso 1 1 d . . .
H10 H -0.450(5) 1.139(4) 1.779(3) 0.023(14) Uiso 1 1 d . . .
H1E H -0.311(6) 1.013(5) 1.738(4) 0.040(17) Uiso 1 1 d . . .
H45B H -0.062(5) 1.077(5) 1.701(3) 0.011(16) Uiso 1 1 d . . .
H37 H 0.354(7) 0.747(6) 1.663(5) 0.05(2) Uiso 1 1 d . . .
H15 H -0.144(5) 1.252(5) 1.416(4) 0.030(16) Uiso 1 1 d . . .
H26 H 0.357(5) 0.592(5) 1.736(3) 0.025(14) Uiso 1 1 d . . .
H32 H 0.564(6) 0.856(5) 1.554(4) 0.035(17) Uiso 1 1 d . . .
H3 H -0.103(6) 1.512(5) 1.593(4) 0.036(16) Uiso 1 1 d . . .
H13A H 0.398(6) 0.990(5) 1.710(4) 0.034(17) Uiso 1 1 d . . .
H28 H -0.209(5) 1.530(5) 1.473(3) 0.028(15) Uiso 1 1 d . . .
H13B H 0.499(7) 0.944(5) 1.665(4) 0.044(18) Uiso 1 1 d . . .
O15 O 0.1271(14) 1.0042(12) 1.8845(9) 0.190(6) Uiso 1 1 d . . .
O13 O 0.136(2) 1.2484(17) 1.8285(12) 0.259(9) Uiso 1 1 d . . .

loop_
_atom_site_aniso_label
_atom_site_aniso_U_11
_atom_site_aniso_U_22
_atom_site_aniso_U_33
_atom_site_aniso_U_23
_atom_site_aniso_U_13
_atom_site_aniso_U_12
C1 0.032(3) 0.026(3) 0.031(3) 0.000(2) 0.008(2) -0.002(2)
C1A 0.030(3) 0.034(3) 0.026(3) -0.006(2) 0.010(2) 0.000(2)
C1B 0.039(3) 0.026(3) 0.028(3) 0.000(2) 0.010(2) -0.004(2)
C1C 0.040(3) 0.033(3) 0.047(4) 0.007(3) -0.001(3) -0.002(3)
C1D 0.030(3) 0.023(2) 0.028(3) 0.006(2) 0.005(2) -0.002(2)
C1E 0.039(3) 0.037(3) 0.019(3) -0.004(2) 0.011(2) 0.003(2)
C1F 0.056(4) 0.031(3) 0.052(4) -0.016(3) 0.030(3) -0.009(3)
C1G 0.063(4) 0.030(3) 0.048(4) -0.016(3) 0.024(3) -0.005(3)
C1I 0.058(4) 0.030(3) 0.053(4) -0.016(3) 0.030(3) -0.017(3)
C1J 0.042(3) 0.035(3) 0.048(4) -0.011(3) 0.029(3) -0.011(3)
C2 0.039(3) 0.028(3) 0.025(3) 0.003(2) 0.002(2) 0.001(2)
C3 0.036(3) 0.025(3) 0.048(4) 0.000(3) 0.015(3) 0.001(2)
C6 0.028(3) 0.025(3) 0.021(2) -0.003(2) 0.008(2) -0.006(2)
C7 0.039(3) 0.033(3) 0.026(3) 0.002(2) 0.010(2) 0.003(2)
C10 0.036(3) 0.035(3) 0.025(3) 0.000(2) 0.004(2) -0.002(2)
C13 0.035(3) 0.030(3) 0.027(3) 0.004(2) -0.011(2) -0.003(2)
C14 0.032(3) 0.027(3) 0.022(3) 0.001(2) 0.006(2) 0.002(2)
C15 0.048(4) 0.027(3) 0.038(3) 0.003(3) -0.002(3) -0.001(3)
C16 0.028(3) 0.026(3) 0.024(3) 0.003(2) 0.004(2) -0.002(2)
C17 0.063(4) 0.039(3) 0.016(3) 0.003(2) 0.010(3) 0.006(3)
C18 0.029(3) 0.023(2) 0.020(3) 0.002(2) -0.002(2) 0.000(2)
C19 0.036(3) 0.030(3) 0.025(3) -0.004(2) 0.009(2) 0.003(2)
C21 0.028(3) 0.025(3) 0.022(3) 0.002(2) 0.007(2) 0.003(2)
C22 0.036(3) 0.026(3) 0.024(3) -0.004(2) 0.002(2) -0.005(2)
C23 0.046(3) 0.023(3) 0.026(3) -0.003(2) 0.014(2) -0.005(2)
C24 0.035(3) 0.029(3) 0.029(3) -0.008(2) 0.013(2) -0.004(2)
C25 0.027(3) 0.028(3) 0.034(3) -0.005(2) 0.009(2) 0.001(2)
C26 0.042(3) 0.029(3) 0.028(3) 0.000(2) 0.000(2) -0.006(2)
C27 0.041(3) 0.038(3) 0.028(3) -0.002(2) 0.001(3) 0.004(3)
C28 0.035(3) 0.028(3) 0.056(4) 0.010(3) 0.013(3) 0.006(3)
C29 0.035(3) 0.027(3) 0.021(3) -0.001(2) 0.001(2) 0.000(2)
C30 0.046(3) 0.025(3) 0.028(3) 0.002(2) 0.018(3) -0.003(2)
C31 0.032(3) 0.023(3) 0.037(3) -0.001(2) 0.008(2) 0.004(2)
C32 0.030(3) 0.031(3) 0.044(4) 0.006(3) 0.002(3) 0.001(2)
C33 0.027(3) 0.027(3) 0.032(3) -0.001(2) 0.017(2) -0.005(2)
C34 0.062(4) 0.040(3) 0.025(3) 0.003(2) 0.008(3) 0.012(3)
C35 0.036(3) 0.031(3) 0.031(3) -0.013(2) 0.015(2) -0.009(2)
C36 0.048(4) 0.042(3) 0.034(3) 0.001(3) 0.013(3) 0.005(3)
C37 0.049(4) 0.033(3) 0.021(3) 0.003(2) -0.006(3) -0.003(3)
C39 0.101(6) 0.034(3) 0.028(3) 0.004(3) -0.025(4) -0.007(3)
C40 0.036(3) 0.034(3) 0.053(4) 0.003(3) 0.018(3) 0.004(2)
C41 0.028(3) 0.029(3) 0.029(3) 0.002(2) -0.005(2) 0.000(2)
C42 0.028(3) 0.034(3) 0.046(3) -0.008(3) 0.004(3) -0.001(2)
C45 0.039(3) 0.027(3) 0.028(3) -0.007(2) 0.007(3) 0.002(3)
C50 0.045(4) 0.034(3) 0.050(4) 0.002(3) 0.021(3) -0.004(3)
C53 0.097(6) 0.027(3) 0.032(3) 0.004(3) -0.019(3) -0.011(3)
C62 0.042(4) 0.032(3) 0.071(5) -0.005(3) 0.019(3) -0.009(3)
C64 0.031(3) 0.033(3) 0.064(4) -0.017(3) 0.009(3) -0.003(2)
N1H 0.035(2) 0.026(2) 0.027(2) 0.0028(18) 0.0121(19) 0.0035(19)
N4 0.029(2) 0.024(2) 0.023(2) 0.0027(17) -0.0024(18) 0.0006(17)
N5 0.027(2) 0.031(2) 0.020(2) 0.0004(17) -0.0014(18) 0.0036(18)
N8 0.035(2) 0.023(2) 0.031(2) -0.0012(19) 0.004(2) 0.0002(18)
N9 0.030(2) 0.027(2) 0.023(2) -0.0058(18) 0.0116(18) -0.0043(18)
N11 0.029(2) 0.029(2) 0.027(2) -0.0036(19) 0.0093(19) -0.0045(18)
N12 0.027(2) 0.024(2) 0.022(2) -0.0007(17) 0.0047(17) -0.0019(17)
O1 0.050(2) 0.029(2) 0.030(2) 0.0041(16) -0.0030(18) -0.0064(18)
O2 0.045(3) 0.054(3) 0.059(3) -0.010(2) -0.004(2) -0.003(2)
O3 0.045(2) 0.0276(19) 0.0180(18) 0.0014(14) 0.0034(16) 0.0050(16)
O4 0.106(5) 0.047(3) 0.066(4) 0.015(3) 0.044(3) -0.008(3)
O6 0.034(2) 0.034(2) 0.029(2) -0.0065(16) 0.0142(16) -0.0013(17)
O7 0.084(3) 0.031(2) 0.024(2) 0.0000(17) 0.018(2) 0.016(2)
O8 0.040(2) 0.040(2) 0.034(2) -0.0168(18) 0.0155(18) -0.0028(17)
O9 0.039(2) 0.032(2) 0.037(2) -0.0079(18) 0.0080(18) 0.0009(17)
Tb2 0.0354(2) 0.02099(18) 0.01665(17) -0.00040(12) 0.01012(13) -0.00013(13)
Pb1 0.02494(16) 0.02094(15) 0.01657(15) -0.00163(10) 0.00198(10) 0.00018(10)
C4 0.081(6) 0.056(4) 0.044(4) 0.004(3) -0.009(4) -0.012(4)
C5 0.066(5) 0.074(5) 0.044(4) 0.023(4) -0.005(4) -0.032(4)
C11 0.050(4) 0.047(4) 0.055(4) 0.007(3) 0.024(4) 0.006(3)
N1 0.056(3) 0.042(3) 0.036(3) 0.001(2) 0.005(2) -0.008(2)
O10 0.041(3) 0.057(3) 0.087(4) 0.011(3) 0.014(3) 0.001(2)
O12 0.108(6) 0.100(5) 0.088(5) -0.041(4) -0.026(4) -0.009(4)

loop_
_atom_type_symbol
_atom_type_description
_atom_type_scat_dispersion_real
_atom_type_scat_dispersion_imag
_atom_type_scat_source
C C 0.0181 0.0091 'International Tables Vol C Tables 4.2.6.8 and 6.1.1.4'
H H 0.0000 0.0000 'International Tables Vol C Tables 4.2.6.8 and 6.1.1.4'
N N 0.0311 0.0180 'International Tables Vol C Tables 4.2.6.8 and 6.1.1.4'
O O 0.0492 0.0322 'International Tables Vol C Tables 4.2.6.8 and 6.1.1.4'
Tb Tb -9.1472 9.1891 'International Tables Vol C Tables 4.2.6.8 and 6.1.1.4'
Pb Pb -4.0753 8.5060 'International Tables Vol C Tables 4.2.6.8 and 6.1.1.4'

loop_
_geom_angle_atom_site_label_1
_geom_angle_atom_site_label_2
_geom_angle_atom_site_label_3
_geom_angle
_geom_angle_site_symmetry_1
_geom_angle_site_symmetry_3
C15 C1 C33 120.1(5) . .
C15 C1 N8 130.9(5) . .
N8 C1 C33 108.9(5) . .
C1G C1A C1J 118.7(5) . .
C1G C1A C19 120.6(5) . .
C1J C1A C19 120.6(5) . .
C1E C1B C7 123.3(5) . .
C1E C1B C34 118.9(5) . .
C34 C1B C7 117.7(5) . .
C15 C1C C28 121.1(6) . .
C16 C1D C32 122.9(5) . .
N4 C1D C16 105.7(5) . .
N4 C1D C32 131.4(5) . .
C10 C1E C1B 120.2(5) . .
C24 C1F C1J 121.6(6) . .
C1A C1G C1I 120.7(5) . .
C24 C1I C1G 121.2(6) . .
C1A C1J C1F 120.0(5) . .
C26 C2 C14 120.6(5) . .
C39 C2 C14 120.1(5) . .
C39 C2 C26 119.3(5) . .
C28 C3 C33 116.7(6) . .
N8 C6 C22 122.1(5) . .
N8 C6 N9 112.9(5) . .
N9 C6 C22 124.9(5) . .
N1H C7 C1B 113.4(5) . .
C1E C10 C23 120.4(6) . .
N4 C13 C41 115.1(5) . .
C2 C14 Tb2 176.1(4) . 2_579
O1 C14 C2 120.7(5) . .
O1 C14 O3 120.6(5) . .
O1 C14 Tb2 56.0(3) . 2_579
O3 C14 C2 118.6(5) . .
O3 C14 Tb2 64.6(3) . 2_579
C1C C15 C1 118.0(6) . .
C1D C16 N5 109.6(5) . .
C27 C16 C1D 119.7(5) . .
C27 C16 N5 130.7(5) . .
C34 C17 C23 120.8(5) . .
N4 C18 C29 122.3(4) . .
N5 C18 C29 125.1(5) . .
N5 C18 N4 112.2(5) . .
O6 C19 C1A 116.2(5) . .
O6 C19 O8 126.7(5) . .
O8 C19 C1A 117.1(5) . .
N1H C21 C45 122.7(5) . .
N11 C21 C45 123.8(5) . .
N11 C21 N1H 113.4(5) . .
N12 C22 C6 111.0(4) . .
C10 C23 C17 119.1(5) . .
C10 C23 C30 120.6(5) . .
C17 C23 C30 120.1(5) . .
C1F C24 C35 122.3(5) . .
C1I C24 C1F 117.7(5) . .
C1I C24 C35 120.0(5) . .
C42 C25 C31 119.9(5) . .
C42 C25 N11 131.0(5) . .
N11 C25 C31 109.1(5) . .
C2 C26 C37 119.8(6) . .
C36 C27 C16 118.0(6) . .
C3 C28 C1C 121.9(6) . .
N12 C29 C18 111.5(4) . .
C23 C30 Tb2 161.9(4) . 2_489
O7 C30 C23 117.6(6) . .
O7 C30 O9 121.5(5) . .
O7 C30 Tb2 58.7(3) . 2_489
O9 C30 C23 120.9(5) . .
O9 C30 Tb2 64.9(3) . 2_489
C50 C31 C25 123.1(6) . .
C50 C31 N1H 131.0(6) . .
N1H C31 C25 105.9(5) . .
C40 C32 C1D 116.2(6) . .
C3 C33 C1 122.1(6) . .
C3 C33 N9 132.3(5) . .
N9 C33 C1 105.6(5) . .
C17 C34 C1B 120.6(6) . .
N9 C35 C24 112.8(5) . .
C27 C36 C40 121.6(6) . .
C41 C37 C26 120.5(5) . .
C2 C39 C53 120.3(6) . .
C32 C40 C36 121.6(6) . .
C37 C41 C13 123.5(5) . .
C53 C41 C13 117.9(5) . .
C53 C41 C37 118.5(5) . .
C25 C42 C64 117.3(6) . .
N12 C45 C21 110.9(5) . .
C62 C50 C31 115.6(6) . .
C41 C53 C39 121.5(6) . .
C50 C62 C64 122.7(6) . .
C62 C64 C42 121.4(6) . .
C21 N1H C7 128.5(5) . .
C21 N1H C31 105.9(4) . .
C31 N1H C7 125.6(5) . .
O2 N2 O4 122.4(14) . .
O2 N2 Tb2 58.8(7) . .
O4 N2 Tb2 63.7(7) . .
O5 N2 O2 107.2(18) . .
O5 N2 O4 129.9(19) . .
O5 N2 Tb2 164.7(17) . .
C1D N4 C13 125.7(5) . .
C18 N4 C1D 107.0(4) . .
C18 N4 C13 127.3(5) . .
C16 N5 Pb1 133.7(3) . .
C18 N5 C16 105.5(4) . .
C18 N5 Pb1 120.7(3) . .
C1 N8 Pb1 133.5(4) . .
C6 N8 C1 105.5(4) . .
C6 N8 Pb1 120.6(3) . .
C6 N9 C33 107.2(4) . .
C6 N9 C35 129.1(5) . .
C33 N9 C35 123.7(5) . .
C21 N11 C25 105.6(4) . .
C21 N11 Pb1 121.0(3) . .
C25 N11 Pb1 133.3(4) . .
C22 N12 C29 110.0(4) . .
C45 N12 C22 110.5(4) . .
C45 N12 C29 109.2(4) . .
C14 O1 Tb2 98.4(3) . 2_579
N2 O2 Tb2 91.6(9) . .
C14 O3 Tb2 89.3(3) . 2_579
C14 O3 Tb2 163.2(4) . 1_645
Tb2 O3 Tb2 105.30(13) 1_645 2_579
N2 O4 Tb2 83.5(8) . .
C19 O6 Tb2 137.7(3) . 2_489
C30 O7 Tb2 94.8(4) . 2_489
C19 O8 Tb2 135.9(4) . .
C30 O9 Tb2 88.5(3) . 2_489
C30 Tb2 C14 122.62(15) 2_489 2_579
N2 Tb2 C14 120.7(4) . 2_579
N2 Tb2 C30 88.4(4) . 2_489
O1 Tb2 C14 25.57(15) 2_579 2_579
O1 Tb2 C30 105.81(15) 2_579 2_489
O1 Tb2 N2 104.7(4) 2_579 .
O1 Tb2 O3 51.66(12) 2_579 2_579
O1 Tb2 O4 137.1(2) 2_579 .
O1 Tb2 O9 81.79(13) 2_579 2_489
O2 Tb2 C14 94.70(17) . 2_579
O2 Tb2 C30 91.74(18) . 2_489
O2 Tb2 N2 29.6(4) . .
O2 Tb2 O1 75.52(17) . 2_579
O2 Tb2 O3 114.35(15) . 2_579
O2 Tb2 O4 62.4(2) . .
O2 Tb2 O7 102.10(18) . 2_489
O2 Tb2 O9 74.64(15) . 2_489
O3 Tb2 C14 100.54(14) 1_465 2_579
O3 Tb2 C14 26.10(14) 2_579 2_579
O3 Tb2 C30 105.43(16) 1_465 2_489
O3 Tb2 C30 133.86(14) 2_579 2_489
O3 Tb2 N2 132.8(4) 2_579 .
O3 Tb2 N2 119.5(4) 1_465 .
O3 Tb2 O1 125.66(13) 1_465 2_579
O3 Tb2 O2 145.39(16) 1_465 .
O3 Tb2 O3 74.70(13) 1_465 2_579
O3 Tb2 O4 89.00(19) 1_465 .
O3 Tb2 O6 75.42(14) 1_465 2_489
O3 Tb2 O7 83.59(15) 1_465 2_489
O3 Tb2 O9 130.25(13) 1_465 2_489
O4 Tb2 C14 146.27(18) . 2_579
O4 Tb2 C30 84.71(17) . 2_489
O4 Tb2 N2 32.8(4) . .
O4 Tb2 O3 140.61(15) . 2_579
O4 Tb2 O9 94.57(17) . 2_489
O6 Tb2 C14 73.24(15) 2_489 2_579
O6 Tb2 C30 65.48(15) 2_489 2_489
O6 Tb2 N2 153.3(4) 2_489 .
O6 Tb2 O1 78.71(15) 2_489 2_579
O6 Tb2 O2 139.07(16) 2_489 .
O6 Tb2 O3 70.31(13) 2_489 2_579
O6 Tb2 O4 140.34(18) 2_489 .
O6 Tb2 O7 72.89(15) 2_489 2_489
O6 Tb2 O9 70.62(13) 2_489 2_489
O7 Tb2 C14 143.55(15) 2_489 2_579
O7 Tb2 C30 26.43(16) 2_489 2_489
O7 Tb2 N2 86.3(4) 2_489 .
O7 Tb2 O1 131.77(13) 2_489 2_579
O7 Tb2 O3 140.83(16) 2_489 2_579
O7 Tb2 O4 69.22(18) 2_489 .
O7 Tb2 O9 52.42(14) 2_489 2_489
O8 Tb2 C14 81.35(15) . 2_579
O8 Tb2 C30 154.44(15) . 2_489
O8 Tb2 N2 69.9(4) . .
O8 Tb2 O1 93.12(15) . 2_579
O8 Tb2 O2 76.27(16) . .
O8 Tb2 O3 75.57(14) . 1_465
O8 Tb2 O3 71.52(13) . 2_579
O8 Tb2 O4 69.73(17) . .
O8 Tb2 O6 136.74(14) . 2_489
O8 Tb2 O7 133.88(14) . 2_489
O8 Tb2 O9 150.82(14) . 2_489
O9 Tb2 C14 103.14(14) 2_489 2_579
O9 Tb2 C30 26.58(16) 2_489 2_489
O9 Tb2 N2 83.5(4) 2_489 .
O9 Tb2 O3 123.45(12) 2_489 2_579
N5 Pb1 N5 180.00(6) . 2_578
N5 Pb1 N8 100.74(14) . .
N5 Pb1 N8 79.26(14) 2_578 .
N5 Pb1 N8 79.26(14) . 2_578
N5 Pb1 N8 100.74(14) 2_578 2_578
N5 Pb1 N11 96.04(14) . .
N5 Pb1 N11 83.96(14) 2_578 .
N5 Pb1 N11 96.04(14) 2_578 2_578
N5 Pb1 N11 83.96(14) . 2_578
N8 Pb1 N8 180.0 . 2_578
N11 Pb1 N8 99.50(13) 2_578 2_578
N11 Pb1 N8 80.50(13) . 2_578
N11 Pb1 N8 99.50(13) . .
N11 Pb1 N8 80.50(13) 2_578 .
N11 Pb1 N11 180.00(17) . 2_578
O11 C12 N10 122.7(12) . .
C8 N10 C9 124.7(13) . .
C12 N10 C8 115.7(11) . .
C12 N10 C9 119.4(12) . .
O10 C11 N1 125.9(7) . .
C4 N1 C5 118.4(6) . .
C11 N1 C4 121.8(6) . .
C11 N1 C5 119.8(6) . .

loop_
_geom_bond_atom_site_label_1
_geom_bond_atom_site_label_2
_geom_bond_distance
_geom_bond_site_symmetry_2
C1 C15 1.383(9) .
C1 C33 1.407(8) .
C1 N8 1.398(7) .
C1A C1G 1.370(9) .
C1A C1J 1.376(8) .
C1A C19 1.514(8) .
C1B C1E 1.394(9) .
C1B C7 1.516(8) .
C1B C34 1.396(8) .
C1C C15 1.382(9) .
C1C C28 1.399(10) .
C1D C16 1.393(8) .
C1D C32 1.394(8) .
C1D N4 1.379(7) .
C1E C10 1.389(8) .
C1F C1J 1.382(9) .
C1F C24 1.376(9) .
C1G C1I 1.382(9) .
C1I C24 1.373(8) .
C2 C14 1.496(8) .
C2 C26 1.383(8) .
C2 C39 1.369(9) .
C3 C28 1.375(10) .
C3 C33 1.386(8) .
C6 C22 1.500(8) .
C6 N8 1.328(7) .
C6 N9 1.353(7) .
C7 N1H 1.458(7) .
C10 C23 1.389(8) .
C13 C41 1.502(8) .
C13 N4 1.465(7) .
C14 O1 1.257(7) .
C14 O3 1.267(7) .
C14 Tb2 2.881(5) 2_579
C16 C27 1.390(8) .
C16 N5 1.395(7) .
C17 C23 1.391(9) .
C17 C34 1.368(9) .
C18 C29 1.494(8) .
C18 N4 1.375(7) .
C18 N5 1.315(7) .
C19 O6 1.253(7) .
C19 O8 1.257(7) .
C21 C45 1.500(8) .
C21 N1H 1.363(7) .
C21 N11 1.315(7) .
C22 N12 1.469(7) .
C23 C30 1.498(8) .
C24 C35 1.518(8) .
C25 C31 1.400(8) .
C25 C42 1.383(8) .
C25 N11 1.389(7) .
C26 C37 1.391(8) .
C27 C36 1.376(9) .
C29 N12 1.475(7) .
C30 O7 1.257(7) .
C30 O9 1.259(8) .
C30 Tb2 2.813(6) 2_489
C31 C50 1.388(9) .
C31 N1H 1.396(8) .
C32 C40 1.377(10) .
C33 N9 1.392(8) .
C35 N9 1.469(7) .
C36 C40 1.395(10) .
C37 C41 1.385(8) .
C39 C53 1.381(9) .
C41 C53 1.361(9) .
C42 C64 1.385(9) .
C45 N12 1.466(8) .
C50 C62 1.367(10) .
C62 C64 1.385(11) .
N2 O2 1.377(19) .
N2 O4 1.52(2) .
N2 O5 1.24(2) .
N2 Tb2 2.79(2) .
N5 Pb1 2.665(4) .
N8 Pb1 2.713(4) .
N11 Pb1 2.679(4) .
O1 Tb2 2.416(4) 2_579
O2 Tb2 2.383(5) .
O3 Tb2 2.364(4) 1_645
O3 Tb2 2.603(4) 2_579
O4 Tb2 2.513(5) .
O6 Tb2 2.367(4) 2_489
O7 Tb2 2.413(4) 2_489
O8 Tb2 2.342(4) .
O9 Tb2 2.549(4) 2_489
Tb2 C14 2.881(5) 2_579
Tb2 C30 2.813(6) 2_489
Tb2 O1 2.415(4) 2_579
Tb2 O3 2.603(4) 2_579
Tb2 O3 2.364(4) 1_465
Tb2 O6 2.367(4) 2_489
Tb2 O7 2.413(4) 2_489
Tb2 O9 2.549(4) 2_489
Pb1 N5 2.665(4) 2_578
Pb1 N8 2.713(4) 2_578
Pb1 N11 2.679(4) 2_578
C8 N10 1.431(17) .
C9 N10 1.55(2) .
C12 N10 1.359(14) .
C12 O11 1.248(14) .
C4 N1 1.440(10) .
C5 N1 1.448(9) .
C11 N1 1.321(10) .
C11 O10 1.239(10) .
